data_2108079
loop_
_publ_author_name
'Hathwar, Venkatesha R.'
'Stingaciu, Marian'
'Richter, Bo'
'Overgaard, Jacob'
'Iversen, Bo B.'

_publ_section_title
;
 Variable-temperature structural studies on valence tautomerism in cobalt
 bis(dioxolene) molecular complexes
;
_journal_issue 2
_journal_name_full 'Acta Crystallographica Section B'
_journal_page_first 304
_journal_page_last 312
_journal_paper_doi 10.1107/S2052520616019235
_journal_volume 73
_journal_year 2017
_chemical_formula_sum 'C38 H46 Cl4 Co N2 O4'
_chemical_formula_weight 795.50
_chemical_name_systematic
;
 ?
;
_space_group_crystal_system trigonal
_space_group_IT_number 147
_space_group_name_Hall '-P 3'
_space_group_name_H-M_alt 'P -3'
_symmetry_space_group_name_Hall '-P 3'
_symmetry_space_group_name_H-M 'P -3'
_atom_sites_solution_hydrogens geom
_audit_creation_method SHELXL-2014
_cell_angle_alpha 90
_cell_angle_beta 90
_cell_angle_gamma 120
_cell_formula_units_Z 3
_cell_length_a 20.166(3)
_cell_length_b 20.166(3)
_cell_length_c 8.9271(10)
_cell_measurement_reflns_used 9956
_cell_measurement_temperature 150(2)
_cell_measurement_theta_max 21.14
_cell_measurement_theta_min 0.92
_cell_volume 3144.0(7)
_computing_structure_refinement 'SHELXL-2014 (Sheldrick, 2014)'
_diffrn_ambient_temperature 150(2)
_diffrn_measured_fraction_theta_full 0.992
_diffrn_measured_fraction_theta_max 0.987
_diffrn_measurement_device_type 'Bruker Kappa APEX II CCD detector'
_diffrn_measurement_method '\f and \w scans'
_diffrn_radiation_monochromator mirror
_diffrn_radiation_type AgK\a
_diffrn_radiation_wavelength 0.56085
_diffrn_reflns_av_R_equivalents 0.1082
_diffrn_reflns_limit_h_max 16
_diffrn_reflns_limit_h_min -25
_diffrn_reflns_limit_k_max 25
_diffrn_reflns_limit_k_min -21
_diffrn_reflns_limit_l_max 8
_diffrn_reflns_limit_l_min -11
_diffrn_reflns_number 9956
_diffrn_reflns_theta_full 19.665
_diffrn_reflns_theta_max 21.148
_diffrn_reflns_theta_min 0.920
_exptl_absorpt_coefficient_mu 0.367
_exptl_absorpt_correction_T_max 0.964
_exptl_absorpt_correction_T_min 0.937
_exptl_absorpt_correction_type multi-scan
_exptl_absorpt_process_details 'Bruker AXS, 2008'
_exptl_crystal_colour blue
_exptl_crystal_density_diffrn 1.261
_exptl_crystal_description block
_exptl_crystal_F_000 1245
_exptl_crystal_size_max 0.180
_exptl_crystal_size_mid 0.160
_exptl_crystal_size_min 0.100
_platon_squeeze_details
;
;
_refine_diff_density_max 0.671
_refine_diff_density_min -0.934
_refine_ls_extinction_method none
_refine_ls_goodness_of_fit_ref 1.037
_refine_ls_hydrogen_treatment constr
_refine_ls_matrix_type full
_refine_ls_number_parameters 229
_refine_ls_number_reflns 4641
_refine_ls_number_restraints 0
_refine_ls_restrained_S_all 1.037
_refine_ls_R_factor_all 0.1778
_refine_ls_R_factor_gt 0.1063
_refine_ls_shift/su_max 0.000
_refine_ls_shift/su_mean 0.000
_refine_ls_structure_factor_coef Fsqd
_refine_ls_weighting_details 'w=1/[\s^2^(Fo^2^)+(0.1421P)^2^] where P=(Fo^2^+2Fc^2^)/3'
_refine_ls_weighting_scheme calc
_refine_ls_wR_factor_gt 0.2802
_refine_ls_wR_factor_ref 0.3127
_reflns_number_gt 2214
_reflns_number_total 4641
_reflns_threshold_expression 'I > 2\s(I)'
_cod_data_source_file ps5056sup1.cif
_cod_data_source_block 2S_150K
_cod_original_cell_volume 3143.9(9)
_cod_database_code 2108079
_shelx_space_group_comment
;
The symmetry employed for this shelxl refinement is uniquely defined
by the following loop, which should always be used as a source of
symmetry information in preference to the above space-group names.
They are only intended as comments.
;
_shelx_estimated_absorpt_t_min 0.937
_shelx_estimated_absorpt_t_max 0.964
_shelxl_version_number 201.4

loop_
_space_group_symop_operation_xyz
'x, y, z'
'-y, x-y, z'
'-x+y, -x, z'
'-x, -y, -z'
'y, -x+y, -z'
'x-y, x, -z'

loop_
_atom_site_type_symbol
_atom_site_label
_atom_site_fract_x
_atom_site_fract_y
_atom_site_fract_z
_atom_site_U_iso_or_equiv
_atom_site_adp_type
_atom_site_calc_flag
_atom_site_occupancy
C C1 0.5848(4) 0.9317(4) 0.9862(7) 0.0210(15) Uani d 1
C C2 0.5799(4) 0.9520(4) 0.8348(7) 0.0198(14) Uani d 1
C C3 0.6145(4) 0.9304(4) 0.7172(7) 0.0261(16) Uani d 1
C C4 0.6521(4) 0.8931(4) 0.7599(8) 0.0300(17) Uani d 1
H H4 0.6768 0.8800 0.6846 0.036 Uiso calc 1
C C5 0.6566(4) 0.8728(4) 0.9083(8) 0.0258(16) Uani d 1
C C6 0.6234(4) 0.8907(4) 1.0218(8) 0.0270(17) Uani d 1
H H6 0.6258 0.8763 1.1220 0.032 Uiso calc 1
C C7 0.6101(4) 0.9532(4) 0.5558(8) 0.0302(17) Uani d 1
C C8 0.5280(5) 0.9198(5) 0.5029(8) 0.0339(18) Uani d 1
H H8A 0.5001 0.8644 0.5209 0.051 Uiso calc 1
H H8B 0.5275 0.9297 0.3956 0.051 Uiso calc 1
H H8C 0.5034 0.9437 0.5582 0.051 Uiso calc 1
C C9 0.6510(5) 1.0408(4) 0.5410(8) 0.0375(19) Uani d 1
H H9A 0.6189 1.0597 0.5846 0.056 Uiso calc 1
H H9B 0.6600 1.0550 0.4349 0.056 Uiso calc 1
H H9C 0.7001 1.0636 0.5941 0.056 Uiso calc 1
C C10 0.6494(6) 0.9237(6) 0.4488(8) 0.048(2) Uani d 1
H H10A 0.7026 0.9437 0.4802 0.072 Uiso calc 1
H H10B 0.6483 0.9410 0.3467 0.072 Uiso calc 1
H H10C 0.6222 0.8676 0.4513 0.072 Uiso calc 1
C C11 0.7053(5) 0.8343(4) 0.9420(9) 0.0352(19) Uani d 1
C C12 0.6834(7) 0.7660(6) 0.8347(11) 0.062(3) Uani d 1
H H12A 0.6915 0.7841 0.7308 0.094 Uiso calc 1
H H12B 0.6294 0.7274 0.8493 0.094 Uiso calc 1
H H12C 0.7154 0.7432 0.8562 0.094 Uiso calc 1
C C13 0.6932(8) 0.8022(8) 1.1001(12) 0.093(5) Uani d 1
H H13A 0.7009 0.7579 1.1013 0.140 Uiso calc 1
H H13B 0.6410 0.7863 1.1329 0.140 Uiso calc 1
H H13C 0.7300 0.8416 1.1681 0.140 Uiso calc 1
C C14 0.7876(6) 0.8932(6) 0.9216(16) 0.088(4) Uani d 1
H H14A 0.8114 0.9121 1.0198 0.131 Uiso calc 1
H H14B 0.7915 0.9358 0.8622 0.131 Uiso calc 1
H H14C 0.8141 0.8703 0.8695 0.131 Uiso calc 1
C C15 0.3843(4) 0.8647(5) 0.8382(8) 0.0351(19) Uani d 1
H H15 0.4098 0.8949 0.7529 0.042 Uiso calc 1
C C16 0.3224(5) 0.7927(5) 0.8166(9) 0.037(2) Uani d 1
C C17 0.2854(5) 0.7482(5) 0.9347(8) 0.038(2) Uani d 1
H H17 0.2430 0.6982 0.9209 0.046 Uiso calc 1
C C18 0.3106(5) 0.7770(5) 1.0767(8) 0.0344(19) Uani d 1
C C19 0.3751(5) 0.8502(5) 1.0916(7) 0.0316(18) Uani d 1
H H19 0.3943 0.8690 1.1889 0.038 Uiso calc 1
N N1 0.4100(3) 0.8938(4) 0.9741(6) 0.0302(15) Uani d 1
O O1 0.5535(3) 0.9539(3) 1.0912(5) 0.0288(12) Uani d 1
O O2 0.5427(3) 0.9893(3) 0.8153(5) 0.0245(11) Uani d 1
Cl Cl1 0.26496(15) 0.72569(13) 1.2345(2) 0.0553(7) Uani d 1
Cl Cl2 0.29496(15) 0.76135(16) 0.6340(2) 0.0643(8) Uani d 1
Co Co1 0.5000 1.0000 1.0000 0.0192(4) Uani d 1

loop_
_atom_site_aniso_label
_atom_site_aniso_U_11
_atom_site_aniso_U_22
_atom_site_aniso_U_33
_atom_site_aniso_U_12
_atom_site_aniso_U_13
_atom_site_aniso_U_23
C1 0.026(4) 0.017(3) 0.016(3) 0.008(3) -0.006(3) -0.008(3)
C2 0.027(4) 0.016(3) 0.018(3) 0.012(3) -0.001(3) 0.000(3)
C3 0.042(5) 0.021(4) 0.017(3) 0.018(4) -0.001(3) 0.000(3)
C4 0.041(5) 0.034(4) 0.021(4) 0.023(4) -0.001(3) -0.007(3)
C5 0.031(4) 0.024(4) 0.026(4) 0.017(3) -0.012(3) -0.010(3)
C6 0.029(4) 0.027(4) 0.018(3) 0.008(3) -0.003(3) 0.000(3)
C7 0.038(5) 0.038(5) 0.021(3) 0.023(4) -0.002(3) 0.000(3)
C8 0.043(5) 0.038(5) 0.017(4) 0.018(4) -0.005(3) -0.004(3)
C9 0.046(5) 0.031(4) 0.031(4) 0.016(4) 0.002(4) 0.003(3)
C10 0.073(7) 0.076(7) 0.013(4) 0.051(6) 0.009(4) 0.004(4)
C11 0.049(5) 0.031(4) 0.036(4) 0.028(4) -0.014(4) -0.004(3)
C12 0.077(8) 0.064(7) 0.064(7) 0.048(6) -0.006(5) -0.009(5)
C13 0.131(11) 0.163(13) 0.059(7) 0.128(11) 0.034(7) 0.061(8)
C14 0.042(6) 0.047(7) 0.178(14) 0.025(6) -0.019(7) 0.013(7)
C15 0.026(4) 0.054(5) 0.025(4) 0.019(4) -0.002(3) -0.007(4)
C16 0.036(5) 0.051(5) 0.034(4) 0.028(4) -0.010(4) -0.013(4)
C17 0.046(5) 0.041(5) 0.034(4) 0.028(4) 0.001(4) -0.016(4)
C18 0.046(5) 0.039(5) 0.020(4) 0.023(4) 0.005(3) 0.004(3)
C19 0.048(5) 0.042(5) 0.013(3) 0.029(4) 0.004(3) 0.005(3)
N1 0.029(4) 0.040(4) 0.026(3) 0.021(3) 0.001(3) -0.004(3)
O1 0.043(3) 0.030(3) 0.018(2) 0.022(3) -0.002(2) -0.004(2)
O2 0.031(3) 0.025(3) 0.017(2) 0.013(2) 0.002(2) 0.0058(19)
Cl1 0.0696(17) 0.0427(14) 0.0418(12) 0.0190(13) 0.0114(11) 0.0094(10)
Cl2 0.0551(16) 0.0788(19) 0.0369(12) 0.0169(14) -0.0150(11) -0.0185(12)
Co1 0.0234(8) 0.0212(7) 0.0140(6) 0.0119(6) 0.0000(5) -0.0015(5)

loop_
_atom_type_symbol
_atom_type_description
_atom_type_scat_dispersion_real
_atom_type_scat_dispersion_imag
_atom_type_scat_source
C C 0.0015 0.0009 'International Tables Vol C Tables 4.2.6.8 and 6.1.1.4'
H H 0.0000 0.0000 'International Tables Vol C Tables 4.2.6.8 and 6.1.1.4'
N N 0.0030 0.0019 'International Tables Vol C Tables 4.2.6.8 and 6.1.1.4'
O O 0.0056 0.0036 'International Tables Vol C Tables 4.2.6.8 and 6.1.1.4'
Cl Cl 0.0998 0.0984 'International Tables Vol C Tables 4.2.6.8 and 6.1.1.4'
Co Co 0.3050 0.6296 'International Tables Vol C Tables 4.2.6.8 and 6.1.1.4'

loop_
_geom_angle_atom_site_label_1
_geom_angle_atom_site_label_2
_geom_angle_atom_site_label_3
_geom_angle_site_symmetry_1
_geom_angle_site_symmetry_3
_geom_angle
O1 C1 C6 . . 121.9(6)
O1 C1 C2 . . 117.3(6)
C6 C1 C2 . . 120.8(6)
O2 C2 C1 . . 115.5(6)
O2 C2 C3 . . 125.3(6)
C1 C2 C3 . . 119.2(6)
C4 C3 C2 . . 116.7(6)
C4 C3 C7 . . 124.2(6)
C2 C3 C7 . . 119.0(6)
C3 C4 C5 . . 124.0(7)
C6 C5 C4 . . 121.1(7)
C6 C5 C11 . . 120.4(6)
C4 C5 C11 . . 118.4(6)
C5 C6 C1 . . 118.2(6)
C8 C7 C3 . . 112.0(6)
C8 C7 C9 . . 108.8(6)
C3 C7 C9 . . 110.4(6)
C8 C7 C10 . . 107.0(6)
C3 C7 C10 . . 110.5(6)
C9 C7 C10 . . 107.9(7)
C14 C11 C13 . . 109.3(9)
C14 C11 C12 . . 110.0(9)
C13 C11 C12 . . 106.3(8)
C14 C11 C5 . . 107.9(7)
C13 C11 C5 . . 112.6(7)
C12 C11 C5 . . 110.7(6)
N1 C15 C16 . . 122.7(7)
C17 C16 C15 . . 120.2(7)
C17 C16 Cl2 . . 121.7(7)
C15 C16 Cl2 . . 118.1(6)
C16 C17 C18 . . 118.4(8)
C17 C18 C19 . . 118.7(7)
C17 C18 Cl1 . . 121.8(7)
C19 C18 Cl1 . . 119.5(6)
N1 C19 C18 . . 122.0(7)
C19 N1 C15 . . 117.9(7)
C19 N1 Co1 . . 120.9(5)
C15 N1 Co1 . . 121.2(5)
C1 O1 Co1 . . 109.9(4)
C2 O2 Co1 . . 111.5(4)
O1 Co1 O1 4_677 . 180.0
O1 Co1 O2 4_677 . 94.70(19)
O1 Co1 O2 . . 85.30(19)
O1 Co1 O2 4_677 4_677 85.30(19)
O1 Co1 O2 . 4_677 94.70(19)
O2 Co1 O2 . 4_677 180.0(3)
O1 Co1 N1 4_677 4_677 87.7(2)
O1 Co1 N1 . 4_677 92.3(2)
O2 Co1 N1 . 4_677 90.1(2)
O2 Co1 N1 4_677 4_677 89.9(2)
O1 Co1 N1 4_677 . 92.3(2)
O1 Co1 N1 . . 87.7(2)
O2 Co1 N1 . . 89.9(2)
O2 Co1 N1 4_677 . 90.1(2)
N1 Co1 N1 4_677 . 180.0

loop_
_geom_bond_atom_site_label_1
_geom_bond_atom_site_label_2
_geom_bond_site_symmetry_2
_geom_bond_distance
C1 O1 . 1.326(8)
C1 C6 . 1.427(10)
C1 C2 . 1.430(9)
C2 O2 . 1.313(8)
C2 C3 . 1.444(9)
C3 C4 . 1.362(10)
C3 C7 . 1.528(9)
C4 C5 . 1.402(9)
C5 C6 . 1.358(10)
C5 C11 . 1.558(10)
C7 C8 . 1.518(11)
C7 C9 . 1.537(11)
C7 C10 . 1.537(10)
C11 C14 . 1.492(13)
C11 C13 . 1.521(12)
C11 C12 . 1.550(12)
C15 N1 . 1.335(9)
C15 C16 . 1.375(11)
C16 C17 . 1.343(11)
C16 Cl2 . 1.736(8)
C17 C18 . 1.380(10)
C18 C19 . 1.404(11)
C18 Cl1 . 1.717(8)
C19 N1 . 1.322(9)
N1 Co1 . 2.011(6)
O1 Co1 . 1.921(5)
O2 Co1 . 1.922(4)
Co1 O1 4_677 1.921(5)
Co1 O2 4_677 1.922(4)
Co1 N1 4_677 2.011(6)

loop_
_geom_torsion_atom_site_label_1
_geom_torsion_atom_site_label_2
_geom_torsion_atom_site_label_3
_geom_torsion_atom_site_label_4
_geom_torsion
O1 C1 C2 O2 -1.7(9)
C6 C1 C2 O2 179.7(6)
O1 C1 C2 C3 178.7(6)
C6 C1 C2 C3 0.1(10)
O2 C2 C3 C4 178.8(7)
C1 C2 C3 C4 -1.7(10)
O2 C2 C3 C7 1.3(11)
C1 C2 C3 C7 -179.2(6)
C2 C3 C4 C5 2.2(11)
C7 C3 C4 C5 179.4(7)
C3 C4 C5 C6 -0.8(12)
C3 C4 C5 C11 -176.6(7)
C4 C5 C6 C1 -0.9(11)
C11 C5 C6 C1 174.8(6)
O1 C1 C6 C5 -177.3(6)
C2 C1 C6 C5 1.2(10)
C4 C3 C7 C8 122.8(8)
C2 C3 C7 C8 -59.9(9)
C4 C3 C7 C9 -115.7(8)
C2 C3 C7 C9 61.5(9)
C4 C3 C7 C10 3.6(11)
C2 C3 C7 C10 -179.2(7)
C6 C5 C11 C14 -105.8(9)
C4 C5 C11 C14 70.0(10)
C6 C5 C11 C13 14.9(12)
C4 C5 C11 C13 -169.3(9)
C6 C5 C11 C12 133.8(8)
C4 C5 C11 C12 -50.4(10)
N1 C15 C16 C17 -0.5(12)
N1 C15 C16 Cl2 -179.7(6)
C15 C16 C17 C18 0.7(12)
Cl2 C16 C17 C18 179.9(6)
C16 C17 C18 C19 -2.1(12)
C16 C17 C18 Cl1 177.8(6)
C17 C18 C19 N1 3.5(12)
Cl1 C18 C19 N1 -176.4(6)
C18 C19 N1 C15 -3.2(11)
C18 C19 N1 Co1 177.7(6)
C16 C15 N1 C19 1.7(11)
C16 C15 N1 Co1 -179.2(6)
C6 C1 O1 Co1 -175.5(5)
C2 C1 O1 Co1 5.9(7)
C1 C2 O2 Co1 -3.5(7)
C3 C2 O2 Co1 176.0(6)

loop_
_platon_squeeze_void_nr
_platon_squeeze_void_average_x
_platon_squeeze_void_average_y
_platon_squeeze_void_average_z
_platon_squeeze_void_volume
_platon_squeeze_void_count_electrons
_platon_squeeze_void_content
1 0.000 0.000 -0.050 419 157 ' '

_cod_database_fobs_code 2108079
